data_4504285
loop_
_publ_author_name
'Pan, Shilie'
'Smit, Jared P.'
'Lanier, Courtney H.'
'Marvel, Michael R.'
'Marks, Laurence D.'
'Poeppelmeier, Kenneth R.'

_publ_section_title
;
 Optical Floating Zone Growth of \b-BaB2O4from a LiBa2B5O10-Based Solvent
;
_journal_issue 8
_journal_name_full 'Crystal Growth &amp; Design'
_journal_page_first 1561
_journal_paper_doi 10.1021/cg0702232
_journal_volume 7
_journal_year 2007
_chemical_formula_sum 'B2 Ba O4'
_chemical_formula_weight 222.96
_chemical_name_systematic
; 
 ? 
;
_space_group_IT_number 161
_symmetry_cell_setting rhombohedral
_symmetry_space_group_name_Hall 'P 3* -2n'
_symmetry_space_group_name_H-M 'R 3 c :R'
_atom_sites_solution_hydrogens none
_atom_sites_solution_primary direct
_atom_sites_solution_secondary difmap
_audit_creation_method SHELXL-97
_cell_angle_alpha 96.86
_cell_angle_beta 96.86
_cell_angle_gamma 96.86
_cell_formula_units_Z 6
_cell_length_a 8.3824(3)
_cell_length_b 8.3824(3)
_cell_length_c 8.3824(3)
_cell_measurement_reflns_used 4659
_cell_measurement_temperature 153(2)
_cell_measurement_theta_max 28.81
_cell_measurement_theta_min 2.47
_cell_volume 575.22(4)
_computing_cell_refinement 'Bruker SMART'
_computing_data_collection 'Bruker SMART'
_computing_data_reduction 'Bruker SAINT'
_computing_molecular_graphics 'Bruker SHELXTL'
_computing_publication_material 'Bruker SHELXTL'
_computing_structure_refinement 'SHELXL-97 (Sheldrick, 1997)'
_computing_structure_solution 'SHELXS-97 (Sheldrick, 1990)'
_diffrn_ambient_temperature 153(2)
_diffrn_measured_fraction_theta_full 0.886
_diffrn_measured_fraction_theta_max 0.886
_diffrn_measurement_device_type 'CCD area detector'
_diffrn_measurement_method 'phi and omega scans'
_diffrn_radiation_monochromator graphite
_diffrn_radiation_source 'fine-focus sealed tube'
_diffrn_radiation_type MoK\a
_diffrn_radiation_wavelength 0.71073
_diffrn_reflns_av_R_equivalents 0.0403
_diffrn_reflns_av_sigmaI/netI 0.0369
_diffrn_reflns_limit_h_max 11
_diffrn_reflns_limit_h_min -11
_diffrn_reflns_limit_k_max 11
_diffrn_reflns_limit_k_min -11
_diffrn_reflns_limit_l_max 10
_diffrn_reflns_limit_l_min -11
_diffrn_reflns_number 2941
_diffrn_reflns_theta_full 28.81
_diffrn_reflns_theta_max 28.81
_diffrn_reflns_theta_min 3.72
_exptl_absorpt_coefficient_mu 10.215
_exptl_absorpt_correction_T_max 0.42826
_exptl_absorpt_correction_T_min 0.13503
_exptl_absorpt_correction_type numerical
_exptl_absorpt_process_details 'face indexed'
_exptl_crystal_colour colorless
_exptl_crystal_density_diffrn 3.862
_exptl_crystal_density_meas ?
_exptl_crystal_density_method 'not measured'
_exptl_crystal_description tabular
_exptl_crystal_F_000 588
_exptl_crystal_size_max 0.20
_exptl_crystal_size_mid 0.20
_exptl_crystal_size_min 0.10
_refine_diff_density_max 1.247
_refine_diff_density_min -1.003
_refine_diff_density_rms 0.162
_refine_ls_abs_structure_details 'Flack H D (1983), Acta Cryst. A39, 876-881'
_refine_ls_abs_structure_Flack 0.00(4)
_refine_ls_extinction_method none
_refine_ls_goodness_of_fit_ref 1.025
_refine_ls_hydrogen_treatment none
_refine_ls_matrix_type full
_refine_ls_number_parameters 64
_refine_ls_number_reflns 854
_refine_ls_number_restraints 1
_refine_ls_restrained_S_all 1.024
_refine_ls_R_factor_all 0.0214
_refine_ls_R_factor_gt 0.0209
_refine_ls_shift/su_max 0.000
_refine_ls_shift/su_mean 0.000
_refine_ls_structure_factor_coef Fsqd
_refine_ls_weighting_details 'calc w=1/[\s^2^(Fo^2^)+(0.0298P)^2^+0.0000P] where P=(Fo^2^+2Fc^2^)/3'
_refine_ls_weighting_scheme calc
_refine_ls_wR_factor_gt 0.0517
_refine_ls_wR_factor_ref 0.0518
_reflns_number_gt 837
_reflns_number_total 854
_reflns_threshold_expression >2sigma(I)
_cod_data_source_file cg0702232si20070307_125042.cif
_cod_data_source_block s32sadabs
_cod_depositor_comments
;
The following automatic conversions were performed:

'_symmetry_cell_setting' value 'Rhombohedral' changed to
'rhombohedral' according to
/home/saulius/struct/CIF-dictionaries/cif_core.dic dictionary named
'cif_core.dic' version 2.4.1 from 2010-06-29.

Automatic conversion script
Id: cif_fix_values 1715 2011-07-08 13:25:40Z adriana 

The following automatic conversions were performed:

'_exptl_crystal_density_meas' value 'not measured' was changed to '?'
- the value is perceived as not measured.

Automatic conversion script
Id: cif_fix_values 3008 2015-01-20 13:52:24Z robertas 
;
_cod_original_cell_volume 575.23(4)
_cod_original_sg_symbol_H-M R3c
_cod_database_code 4504285

loop_
_symmetry_equiv_pos_as_xyz
'x, y, z'
'z, x, y'
'y, z, x'
'y+1/2, x+1/2, z+1/2'
'x+1/2, z+1/2, y+1/2'
'z+1/2, y+1/2, x+1/2'

loop_
_atom_site_label
_atom_site_type_symbol
_atom_site_fract_x
_atom_site_fract_y
_atom_site_fract_z
_atom_site_U_iso_or_equiv
_atom_site_adp_type
_atom_site_occupancy
_atom_site_symmetry_multiplicity
_atom_site_calc_flag
Ba1 Ba 0.38915(8) 1.03329(8) 0.75300(8) 0.00819(11) Uani 1 1 d
B1 B 0.6310(7) 0.7747(7) 0.8560(6) 0.0096(9) Uani 1 1 d
B2 B 0.0586(7) 1.1022(7) 0.8849(7) 0.0109(10) Uani 1 1 d
O1 O 0.6577(5) 0.8751(4) 0.7347(4) 0.0143(7) Uani 1 1 d
O2 O 0.6066(4) 1.2710(5) 0.6854(5) 0.0132(7) Uani 1 1 d
O3 O 0.2921(4) 1.0091(4) 0.4399(4) 0.0109(6) Uani 1 1 d
O4 O 0.1378(4) 0.9725(5) 0.9309(5) 0.0158(8) Uani 1 1 d

loop_
_atom_site_aniso_label
_atom_site_aniso_U_11
_atom_site_aniso_U_22
_atom_site_aniso_U_33
_atom_site_aniso_U_23
_atom_site_aniso_U_13
_atom_site_aniso_U_12
Ba1 0.00921(13) 0.0088(2) 0.0086(2) 0.00389(8) 0.00398(13) 0.00384(13)
B1 0.007(2) 0.015(3) 0.007(2) 0.001(2) 0.0029(18) 0.001(2)
B2 0.010(2) 0.011(2) 0.012(2) -0.003(2) 0.004(2) 0.0030(19)
O1 0.0191(19) 0.0149(18) 0.0146(18) 0.0071(14) 0.0112(15) 0.0108(14)
O2 0.0109(16) 0.0142(17) 0.0166(19) 0.0060(14) 0.0054(13) 0.0031(14)
O3 0.0111(16) 0.0131(17) 0.0108(16) 0.0054(13) 0.0029(12) 0.0057(13)
O4 0.0143(17) 0.026(2) 0.0127(18) 0.0098(15) 0.0089(14) 0.0125(16)

loop_
_atom_type_symbol
_atom_type_description
_atom_type_scat_dispersion_real
_atom_type_scat_dispersion_imag
_atom_type_scat_source
B B 0.0013 0.0007 'International Tables Vol C Tables 4.2.6.8 and 6.1.1.4'
O O 0.0106 0.0060 'International Tables Vol C Tables 4.2.6.8 and 6.1.1.4'
Ba Ba -0.3244 2.2819 'International Tables Vol C Tables 4.2.6.8 and 6.1.1.4'

loop_
_geom_angle_atom_site_label_1
_geom_angle_atom_site_label_2
_geom_angle_atom_site_label_3
_geom_angle
_geom_angle_site_symmetry_1
_geom_angle_site_symmetry_3
O3 Ba1 O2 82.18(11) . .
O3 Ba1 O1 97.65(11) . .
O2 Ba1 O1 78.88(11) . .
O3 Ba1 O4 113.02(11) . .
O2 Ba1 O4 143.16(12) . .
O1 Ba1 O4 128.27(13) . .
O3 Ba1 O3 133.75(5) . 2_565
O2 Ba1 O3 70.74(11) . 2_565
O1 Ba1 O3 112.34(11) . 2_565
O4 Ba1 O3 75.24(11) . 2_565
O3 Ba1 O2 82.16(11) . 5_454
O2 Ba1 O2 103.02(8) . 5_454
O1 Ba1 O2 178.03(12) . 5_454
O4 Ba1 O2 50.31(11) . 5_454
O3 Ba1 O2 68.98(11) 2_565 5_454
O3 Ba1 O3 129.18(10) . 4_455
O2 Ba1 O3 117.96(11) . 4_455
O1 Ba1 O3 49.29(10) . 4_455
O4 Ba1 O3 79.41(11) . 4_455
O3 Ba1 O3 96.86(10) 2_565 4_455
O2 Ba1 O3 129.48(10) 5_454 4_455
O3 Ba1 O2 68.33(11) . 3_455
O2 Ba1 O2 134.89(6) . 3_455
O1 Ba1 O2 72.44(11) . 3_455
O4 Ba1 O2 81.30(11) . 3_455
O3 Ba1 O2 152.94(10) 2_565 3_455
O2 Ba1 O2 105.71(11) 5_454 3_455
O3 Ba1 O2 65.29(9) 4_455 3_455
O3 Ba1 B2 99.10(13) . .
O2 Ba1 B2 122.67(13) . .
O1 Ba1 B2 154.29(14) . .
O4 Ba1 B2 26.07(13) . .
O3 Ba1 B2 68.11(12) 2_565 .
O2 Ba1 B2 24.39(13) 5_454 .
O3 Ba1 B2 105.11(13) 4_455 .
O2 Ba1 B2 95.93(12) 3_455 .
O3 Ba1 B1 114.66(12) . .
O2 Ba1 B1 100.00(12) . .
O1 Ba1 B1 25.50(11) . .
O4 Ba1 B1 102.91(14) . .
O3 Ba1 B1 106.64(12) 2_565 .
O2 Ba1 B1 153.20(12) 5_454 .
O3 Ba1 B1 23.84(11) 4_455 .
O2 Ba1 B1 65.54(12) 3_455 .
B2 Ba1 B1 128.82(15) . .
O3 Ba1 Ba1 40.14(8) . 3_455
O2 Ba1 Ba1 122.32(8) . 3_455
O1 Ba1 Ba1 103.46(9) . 3_455
O4 Ba1 Ba1 79.41(8) . 3_455
O3 Ba1 Ba1 143.93(7) 2_565 3_455
O2 Ba1 Ba1 75.13(8) 5_454 3_455
O3 Ba1 Ba1 103.27(7) 4_455 3_455
O2 Ba1 Ba1 38.96(7) 3_455 3_455
B2 Ba1 Ba1 77.83(10) . 3_455
B1 Ba1 Ba1 103.71(10) . 3_455
O3 Ba1 Ba1 126.81(8) . 2_565
O2 Ba1 Ba1 44.91(8) . 2_565
O1 Ba1 Ba1 79.79(9) . 2_565
O4 Ba1 Ba1 109.11(9) . 2_565
O3 Ba1 Ba1 36.97(7) 2_565 2_565
O2 Ba1 Ba1 101.90(8) 5_454 2_565
O3 Ba1 Ba1 88.84(7) 4_455 2_565
O2 Ba1 Ba1 150.36(7) 3_455 2_565
B2 Ba1 Ba1 105.05(10) . 2_565
B1 Ba1 Ba1 84.92(10) . 2_565
Ba1 Ba1 Ba1 166.502(10) 3_455 2_565
O3 B1 O1 123.9(5) 4_455 2
O3 B1 O1 119.4(5) 4_455 .
O1 B1 O1 116.7(5) 2 .
O3 B1 Ba1 62.6(3) 4_455 .
O1 B1 Ba1 171.4(3) 2 .
O1 B1 Ba1 56.9(3) . .
O2 B2 O4 121.1(5) 5_454 .
O2 B2 O4 123.7(5) 5_454 2_465
O4 B2 O4 115.1(5) . 2_465
O2 B2 Ba1 62.3(3) 5_454 .
O4 B2 Ba1 59.4(3) . .
O4 B2 Ba1 169.0(4) 2_465 .
B1 O1 B1 123.3(5) 3 .
B1 O1 Ba1 138.0(3) 3 .
B1 O1 Ba1 97.6(3) . .
B2 O2 Ba1 120.5(3) 5_554 .
B2 O2 Ba1 93.3(3) 5_554 5_554
Ba1 O2 Ba1 130.34(14) . 5_554
B2 O2 Ba1 114.9(3) 5_554 2_565
Ba1 O2 Ba1 96.13(11) . 2_565
Ba1 O2 Ba1 101.12(11) 5_554 2_565
B1 O3 Ba1 126.0(3) 4_454 .
B1 O3 Ba1 116.6(3) 4_454 3_455
Ba1 O3 Ba1 102.88(12) . 3_455
B1 O3 Ba1 93.5(3) 4_454 4_454
Ba1 O3 Ba1 111.13(11) . 4_454
Ba1 O3 Ba1 104.58(11) 3_455 4_454
B2 O4 B2 124.9(5) . 3_456
B2 O4 Ba1 94.5(3) . .
B2 O4 Ba1 138.6(3) 3_456 .

loop_
_geom_bond_atom_site_label_1
_geom_bond_atom_site_label_2
_geom_bond_distance
_geom_bond_site_symmetry_2
Ba1 O3 2.629(3) .
Ba1 O2 2.695(4) .
Ba1 O1 2.756(4) .
Ba1 O4 2.757(4) .
Ba1 O3 2.818(4) 2_565
Ba1 O2 2.832(4) 5_454
Ba1 O3 2.902(3) 4_455
Ba1 O2 3.026(4) 3_455
Ba1 B2 3.193(6) .
Ba1 B1 3.261(6) .
Ba1 Ba1 4.26175(16) 3_455
Ba1 Ba1 4.26175(17) 2_565
B1 O3 1.321(6) 4_455
B1 O1 1.396(6) 2
B1 O1 1.416(6) .
B2 O2 1.321(7) 5_454
B2 O4 1.407(7) .
B2 O4 1.410(7) 2_465
O1 B1 1.396(6) 3
O2 B2 1.321(7) 5_554
O2 Ba1 2.832(4) 5_554
O2 Ba1 3.026(4) 2_565
O3 B1 1.321(6) 4_454
O3 Ba1 2.818(4) 3_455
O3 Ba1 2.902(3) 4_454
O4 B2 1.410(7) 3_456
